data_4314960
loop_
_publ_author_name
'Edmond Y. Njua'
'Alexander Steiner'
'Lothar Stahl'

_publ_contact_author_address
;Department of Chemistry
University of North Dakota
Grand Forks, ND 58202
USA
;
_publ_contact_author_email lstahl@chem.und.edu
_publ_contact_author_fax 701-777-2331
_publ_contact_author_name 'Lothar Stahl'
_publ_contact_author_phone 701-777-2242
_publ_section_title
;
 Syntheses and Structures of Cationic and Neutral, Homo- and Heteroleptic
 tert-Butoxides of the Group 4 Metals
;
_journal_name_full 'Inorganic Chemistry'
_journal_page_first 2163
_journal_page_last 2172
_journal_paper_doi 10.1021/ic9019537
_journal_volume 49
_journal_year 2010
_chemical_formula_sum 'C18 H34 F6 O10 S2 Ti'
_chemical_formula_weight 636.47
_chemical_name_systematic
;

 ?

;
_space_group_IT_number 165
_symmetry_cell_setting trigonal
_symmetry_space_group_name_Hall '-P 3 2"c'
_symmetry_space_group_name_H-M 'P -3 c 1'
_atom_sites_solution_hydrogens geom
_atom_sites_solution_primary direct
_atom_sites_solution_secondary difmap
_audit_creation_method SHELXL-97
_cell_angle_alpha 90.00
_cell_angle_beta 90.00
_cell_angle_gamma 120.00
_cell_formula_units_Z 6
_cell_length_a 16.6042(8)
_cell_length_b 16.6042(8)
_cell_length_c 17.7297(17)
_cell_measurement_reflns_used 7290
_cell_measurement_temperature 173(2)
_cell_measurement_theta_max 28.15
_cell_measurement_theta_min 2.30
_cell_volume 4233.2(5)
_computing_cell_refinement 'Bruker SMART'
_computing_data_collection 'Bruker SMART'
_computing_data_reduction 'Bruker SAINT'
_computing_molecular_graphics 'Bruker SHELXTL'
_computing_publication_material 'Bruker SHELXTL'
_computing_structure_refinement 'SHELXL-97 (Sheldrick, 1997)'
_computing_structure_solution 'SHELXS-97 (Sheldrick, 1990)'
_diffrn_ambient_temperature 173(2)
_diffrn_measured_fraction_theta_full 0.665
_diffrn_measured_fraction_theta_max 0.665
_diffrn_measurement_device_type 'CCD area detector'
_diffrn_measurement_method 'phi and omega scans'
_diffrn_radiation_monochromator graphite
_diffrn_radiation_source 'fine-focus sealed tube'
_diffrn_radiation_type MoK\a
_diffrn_radiation_wavelength 0.71073
_diffrn_reflns_av_R_equivalents 0.0231
_diffrn_reflns_av_sigmaI/netI 0.0283
_diffrn_reflns_limit_h_max 21
_diffrn_reflns_limit_h_min -21
_diffrn_reflns_limit_k_max 22
_diffrn_reflns_limit_k_min -22
_diffrn_reflns_limit_l_max 23
_diffrn_reflns_limit_l_min -21
_diffrn_reflns_number 19737
_diffrn_reflns_theta_full 28.27
_diffrn_reflns_theta_max 28.27
_diffrn_reflns_theta_min 2.30
_exptl_absorpt_coefficient_mu 0.537
_exptl_absorpt_correction_type empirical
_exptl_crystal_colour colorless
_exptl_crystal_density_diffrn 1.498
_exptl_crystal_density_meas 0
_exptl_crystal_density_method 'not measured'
_exptl_crystal_description block
_exptl_crystal_F_000 1980
_exptl_crystal_size_max 0.48
_exptl_crystal_size_mid 0.45
_exptl_crystal_size_min 0.40
_refine_diff_density_max 0.650
_refine_diff_density_min -0.254
_refine_diff_density_rms 0.058
_refine_ls_extinction_method none
_refine_ls_goodness_of_fit_ref 1.018
_refine_ls_hydrogen_treatment constr
_refine_ls_matrix_type full
_refine_ls_number_parameters 190
_refine_ls_number_reflns 2340
_refine_ls_number_restraints 15
_refine_ls_restrained_S_all 1.018
_refine_ls_R_factor_all 0.0607
_refine_ls_R_factor_gt 0.0510
_refine_ls_shift/su_max 0.000
_refine_ls_shift/su_mean 0.000
_refine_ls_structure_factor_coef Fsqd
_refine_ls_weighting_details 'calc w=1/[\s^2^(Fo^2^)+(0.1043P)^2^+0.4181P] where P=(Fo^2^+2Fc^2^)/3'
_refine_ls_weighting_scheme calc
_refine_ls_wR_factor_gt 0.1402
_refine_ls_wR_factor_ref 0.1484
_reflns_number_gt 1870
_reflns_number_total 2340
_reflns_threshold_expression >2sigma(I)
_cod_data_source_file ic9019537_si_001_6.cif
_cod_data_source_block 5
_cod_depositor_comments
;
The following automatic conversions were performed:

'_symmetry_cell_setting' value 'Trigonal' changed to 'trigonal'
according to the built-in table from CIF Core dictionary named
'cif_core.dic' version 2.4.1 from 2010-06-29.

Automatic conversion script
Id: cif_fix_values 1646 2011-03-28 12:23:43Z adriana 
;
_cod_database_code 4314960

loop_
_symmetry_equiv_pos_as_xyz
'x, y, z'
'-y, x-y, z'
'-x+y, -x, z'
'y, x, -z+1/2'
'x-y, -y, -z+1/2'
'-x, -x+y, -z+1/2'
'-x, -y, -z'
'y, -x+y, -z'
'x-y, x, -z'
'-y, -x, z-1/2'
'-x+y, y, z-1/2'
'x, x-y, z-1/2'

loop_
_atom_site_label
_atom_site_type_symbol
_atom_site_fract_x
_atom_site_fract_y
_atom_site_fract_z
_atom_site_U_iso_or_equiv
_atom_site_adp_type
_atom_site_occupancy
_atom_site_symmetry_multiplicity
_atom_site_calc_flag
_atom_site_refinement_flags
_atom_site_disorder_assembly
_atom_site_disorder_group
Ti1 Ti 1.0000 0.32860(3) 0.2500 0.0253(2) Uani 1 2 d S . .
S1 S 0.79369(4) 0.20348(4) 0.32778(4) 0.0372(2) Uani 1 1 d . . .
F1 F 0.68814(17) 0.17286(17) 0.44431(13) 0.0758(7) Uani 1 1 d . . .
F2 F 0.75630(16) 0.31422(16) 0.40549(14) 0.0766(6) Uani 1 1 d . . .
F3 F 0.83401(19) 0.26448(19) 0.46573(13) 0.0773(6) Uani 1 1 d . . .
O1 O 0.87941(12) 0.29032(12) 0.30614(10) 0.0354(4) Uani 1 1 d . . .
O20 O 1.04761(12) 0.28715(12) 0.31655(10) 0.0375(4) Uani 1 1 d . . .
O30 O 1.04792(12) 0.45576(12) 0.31643(10) 0.0353(4) Uani 1 1 d D . .
O2 O 0.71679(15) 0.18292(18) 0.27985(14) 0.0639(7) Uani 1 1 d . . .
O3 O 0.80959(19) 0.13011(15) 0.34925(14) 0.0622(6) Uani 1 1 d . . .
C1 C 0.7667(2) 0.2415(2) 0.41545(19) 0.0508(7) Uani 1 1 d . . .
C2A C 0.9844(4) 0.4786(5) 0.3593(5) 0.0386(14) Uani 0.579(18) 1 d PDU A 1
H2A H 0.9310 0.4692 0.3281 0.046 Uiso 0.579(18) 1 calc PR A 1
H2B H 0.9610 0.4408 0.4058 0.046 Uiso 0.579(18) 1 calc PR A 1
C2B C 1.0011(9) 0.5080(9) 0.3330(7) 0.047(2) Uani 0.421(18) 1 d PDU A 2
H2C H 0.9335 0.4657 0.3397 0.057 Uiso 0.421(18) 1 calc PR A 2
H2D H 1.0111 0.5525 0.2920 0.057 Uiso 0.421(18) 1 calc PR A 2
C3A C 1.0488(5) 0.5813(4) 0.3776(6) 0.0467(18) Uani 0.579(18) 1 d PDU A 1
H3A H 1.0278 0.5997 0.4234 0.056 Uiso 0.579(18) 1 calc PR A 1
H3B H 1.0518 0.6213 0.3350 0.056 Uiso 0.579(18) 1 calc PR A 1
C3B C 1.0446(7) 0.5583(10) 0.4046(7) 0.058(3) Uani 0.421(18) 1 d PDU A 2
H3C H 1.0354 0.6122 0.4120 0.069 Uiso 0.421(18) 1 calc PR A 2
H3D H 1.0200 0.5165 0.4489 0.069 Uiso 0.421(18) 1 calc PR A 2
C4 C 1.1434(2) 0.5879(2) 0.39060(18) 0.0510(6) Uani 1 1 d D . .
H4A H 1.1950 0.6511 0.3788 0.061 Uiso 1 1 calc R A 1
H4B H 1.1496 0.5729 0.4435 0.061 Uiso 1 1 calc R A 1
C5 C 1.1432(2) 0.5175(3) 0.3376(2) 0.0663(10) Uani 1 1 d . A .
H5A H 1.1812 0.5487 0.2925 0.080 Uiso 1 1 calc R . .
H5B H 1.1694 0.4824 0.3627 0.080 Uiso 1 1 calc R . .
C20 C 1.07741(19) 0.2458(2) 0.37113(19) 0.0530(8) Uani 1 1 d . . .
C21 C 1.1818(2) 0.2905(3) 0.3669(2) 0.0609(8) Uani 1 1 d . . .
H21A H 1.2102 0.3579 0.3734 0.091 Uiso 1 1 calc R . .
H21B H 1.1995 0.2774 0.3176 0.091 Uiso 1 1 calc R . .
H21C H 1.2037 0.2653 0.4068 0.091 Uiso 1 1 calc R . .
C22 C 1.0459(4) 0.2620(8) 0.4451(2) 0.158(4) Uani 1 1 d . . .
H22A H 1.0755 0.3290 0.4545 0.237 Uiso 1 1 calc R . .
H22B H 1.0632 0.2328 0.4851 0.237 Uiso 1 1 calc R . .
H22C H 0.9782 0.2348 0.4444 0.237 Uiso 1 1 calc R . .
C23 C 1.0315(4) 0.1445(3) 0.3533(8) 0.186(6) Uani 1 1 d . . .
H23A H 1.0605 0.1160 0.3831 0.280 Uiso 1 1 calc R . .
H23B H 1.0389 0.1363 0.2995 0.280 Uiso 1 1 calc R . .
H23C H 0.9652 0.1146 0.3657 0.280 Uiso 1 1 calc R . .

loop_
_atom_site_aniso_label
_atom_site_aniso_U_11
_atom_site_aniso_U_22
_atom_site_aniso_U_33
_atom_site_aniso_U_23
_atom_site_aniso_U_13
_atom_site_aniso_U_12
Ti1 0.0287(3) 0.0249(2) 0.0235(3) -0.00102(8) -0.00204(16) 0.01436(15)
S1 0.0354(3) 0.0351(3) 0.0346(4) -0.0021(2) 0.0023(2) 0.0127(2)
F1 0.0683(13) 0.0830(14) 0.0612(12) 0.0120(10) 0.0299(11) 0.0267(10)
F2 0.0784(14) 0.0693(13) 0.0976(17) -0.0033(11) 0.0246(12) 0.0486(12)
F3 0.0849(15) 0.0971(17) 0.0442(10) -0.0164(10) -0.0114(10) 0.0411(13)
O1 0.0339(8) 0.0328(7) 0.0384(8) -0.0002(6) 0.0023(6) 0.0157(6)
O20 0.0450(9) 0.0461(9) 0.0320(8) 0.0060(6) 0.0000(6) 0.0308(8)
O30 0.0367(8) 0.0313(8) 0.0392(9) -0.0100(6) -0.0076(6) 0.0179(6)
O2 0.0388(11) 0.0776(15) 0.0493(12) -0.0036(10) -0.0073(9) 0.0097(9)
O3 0.0696(14) 0.0388(10) 0.0776(14) 0.0090(10) 0.0194(12) 0.0268(10)
C1 0.0552(15) 0.0558(16) 0.0435(15) -0.0016(12) 0.0109(12) 0.0294(14)
C2A 0.042(2) 0.029(3) 0.048(3) -0.008(2) 0.001(2) 0.020(2)
C2B 0.054(5) 0.039(5) 0.061(5) -0.005(4) -0.002(4) 0.033(4)
C3A 0.056(3) 0.031(3) 0.048(5) -0.004(2) 0.011(3) 0.017(2)
C3B 0.071(5) 0.039(6) 0.042(5) -0.014(4) 0.018(4) 0.012(4)
C4 0.0606(16) 0.0373(13) 0.0462(14) -0.0101(11) -0.0118(12) 0.0178(12)
C5 0.0394(14) 0.0600(18) 0.084(2) -0.0403(17) -0.0102(14) 0.0133(13)
C20 0.0424(13) 0.0585(16) 0.0573(17) 0.0268(13) -0.0052(12) 0.0247(12)
C21 0.0460(15) 0.092(2) 0.0557(16) 0.0191(16) 0.0004(13) 0.0424(16)
C22 0.084(3) 0.363(12) 0.039(2) 0.051(4) 0.0134(18) 0.121(5)
C23 0.099(4) 0.047(2) 0.416(18) 0.021(5) -0.068(7) 0.039(2)

loop_
_atom_type_symbol
_atom_type_description
_atom_type_scat_dispersion_real
_atom_type_scat_dispersion_imag
_atom_type_scat_source
C C 0.0033 0.0016 'International Tables Vol C Tables 4.2.6.8 and 6.1.1.4'
H H 0.0000 0.0000 'International Tables Vol C Tables 4.2.6.8 and 6.1.1.4'
O O 0.0106 0.0060 'International Tables Vol C Tables 4.2.6.8 and 6.1.1.4'
F F 0.0171 0.0103 'International Tables Vol C Tables 4.2.6.8 and 6.1.1.4'
S S 0.1246 0.1234 'International Tables Vol C Tables 4.2.6.8 and 6.1.1.4'
Ti Ti 0.2776 0.4457 'International Tables Vol C Tables 4.2.6.8 and 6.1.1.4'

loop_
_geom_angle_atom_site_label_1
_geom_angle_atom_site_label_2
_geom_angle_atom_site_label_3
_geom_angle
_geom_angle_site_symmetry_1
_geom_angle_site_symmetry_3
_geom_angle_publ_flag
O20 Ti1 O20 103.08(12) 6_765 . ?
O20 Ti1 O1 96.21(8) 6_765 . ?
O20 Ti1 O1 96.63(8) . . ?
O20 Ti1 O1 96.63(8) 6_765 6_765 ?
O20 Ti1 O1 96.21(8) . 6_765 ?
O1 Ti1 O1 159.28(10) . 6_765 ?
O20 Ti1 O30 166.99(7) 6_765 . ?
O20 Ti1 O30 89.93(7) . . ?
O1 Ti1 O30 82.21(7) . . ?
O1 Ti1 O30 81.62(7) 6_765 . ?
O20 Ti1 O30 89.93(7) 6_765 6_765 ?
O20 Ti1 O30 166.99(7) . 6_765 ?
O1 Ti1 O30 81.62(7) . 6_765 ?
O1 Ti1 O30 82.21(7) 6_765 6_765 ?
O30 Ti1 O30 77.07(9) . 6_765 ?
O3 S1 O2 118.83(17) . . ?
O3 S1 O1 113.78(13) . . ?
O2 S1 O1 112.82(13) . . ?
O3 S1 C1 104.64(15) . . ?
O2 S1 C1 104.25(16) . . ?
O1 S1 C1 99.63(12) . . ?
S1 O1 Ti1 138.35(11) . . ?
C20 O20 Ti1 174.37(17) . . ?
C2B O30 C5 104.3(5) . . ?
C2B O30 C2A 24.7(4) . . ?
C5 O30 C2A 110.5(3) . . ?
C2B O30 Ti1 129.7(4) . . ?
C5 O30 Ti1 124.56(17) . . ?
C2A O30 Ti1 123.7(2) . . ?
F2 C1 F3 107.7(3) . . ?
F2 C1 F1 108.4(3) . . ?
F3 C1 F1 108.1(3) . . ?
F2 C1 S1 111.9(2) . . ?
F3 C1 S1 110.8(2) . . ?
F1 C1 S1 109.7(2) . . ?
C3A C2A O30 101.6(5) . . ?
O30 C2B C3B 104.6(8) . . ?
C2A C3A C4 103.4(5) . . ?
C4 C3B C2B 100.9(7) . . ?
C3B C4 C5 106.1(4) . . ?
C3B C4 C3A 22.7(4) . . ?
C5 C4 C3A 104.3(4) . . ?
O30 C5 C4 107.0(3) . . ?
O20 C20 C22 106.0(4) . . ?
O20 C20 C23 107.3(5) . . ?
C22 C20 C23 111.3(8) . . ?
O20 C20 C21 108.8(2) . . ?
C22 C20 C21 112.2(3) . . ?
C23 C20 C21 110.9(4) . . ?

loop_
_geom_bond_atom_site_label_1
_geom_bond_atom_site_label_2
_geom_bond_distance
_geom_bond_site_symmetry_2
_geom_bond_publ_flag
Ti1 O20 1.7421(17) 6_765 ?
Ti1 O20 1.7421(17) . ?
Ti1 O1 2.0325(17) . ?
Ti1 O1 2.0325(17) 6_765 ?
Ti1 O30 2.1905(17) . ?
Ti1 O30 2.1905(17) 6_765 ?
S1 O3 1.421(2) . ?
S1 O2 1.426(2) . ?
S1 O1 1.4832(18) . ?
S1 C1 1.816(3) . ?
F1 C1 1.332(4) . ?
F2 C1 1.314(4) . ?
F3 C1 1.328(4) . ?
O20 C20 1.411(3) . ?
O30 C2B 1.456(7) . ?
O30 C5 1.440(3) . ?
O30 C2A 1.495(5) . ?
C2A C3A 1.528(8) . ?
C2B C3B 1.492(11) . ?
C3A C4 1.536(8) . ?
C3B C4 1.478(10) . ?
C4 C5 1.499(4) . ?
C20 C22 1.485(7) . ?
C20 C23 1.493(7) . ?
C20 C21 1.509(4) . ?
